data_2205192
loop_
_publ_author_name
'Guo, Ming-Lin'

_publ_section_title
;
 1,10-Phenanthrolin-1-ium 2-carboxy-4-nitrobenzoate
;
_journal_issue 2
_journal_name_full 'Acta Crystallographica Section E'
_journal_page_first o431
_journal_page_last o433
_journal_paper_doi 10.1107/S1600536805001765
_journal_volume 61
_journal_year 2005
_chemical_formula_iupac 'C12 H9 N2 1+, C8 H4 N O6 1-'
_chemical_formula_moiety 'C12 H9 N2 1+, C8 H4 N O6 1-'
_chemical_formula_sum 'C20 H13 N3 O6'
_chemical_formula_weight 391.33
_chemical_name_systematic
;
1,10-Phenanthrolin-1-ium 2-carboxy-4-nitrobenzoate
;
_space_group_IT_number 14
_symmetry_cell_setting monoclinic
_symmetry_space_group_name_Hall '-P 2ybc'
_symmetry_space_group_name_H-M 'P 1 21/c 1'
_atom_sites_solution_hydrogens geom
_atom_sites_solution_primary direct
_atom_sites_solution_secondary difmap
_audit_creation_method SHELXL-97
_cell_angle_alpha 90.00
_cell_angle_beta 92.678(6)
_cell_angle_gamma 90.00
_cell_formula_units_Z 4
_cell_length_a 6.328(2)
_cell_length_b 7.696(3)
_cell_length_c 35.175(12)
_cell_measurement_reflns_used 784
_cell_measurement_temperature 293(2)
_cell_measurement_theta_max 25.4
_cell_measurement_theta_min 2.9
_cell_volume 1711.2(10)
_computing_cell_refinement SMART
_computing_data_collection 'SMART (Bruker, 1997)'
_computing_data_reduction 'SAINT (Bruker, 1997)'
_computing_molecular_graphics SHELXTL
_computing_publication_material SHELXTL
_computing_structure_refinement SHELXTL
_computing_structure_solution 'SHELXTL (Bruker, 2001)'
_diffrn_ambient_temperature 293(2)
_diffrn_measured_fraction_theta_full 0.995
_diffrn_measured_fraction_theta_max 0.995
_diffrn_measurement_device_type 'Bruker SMART CCD area-detector'
_diffrn_measurement_method '\f and \w'
_diffrn_radiation_monochromator graphite
_diffrn_radiation_source 'fine-focus sealed tube'
_diffrn_radiation_type MoK\a
_diffrn_radiation_wavelength 0.71073
_diffrn_reflns_av_R_equivalents 0.038
_diffrn_reflns_av_sigmaI/netI 0.048
_diffrn_reflns_limit_h_max 7
_diffrn_reflns_limit_h_min -6
_diffrn_reflns_limit_k_max 8
_diffrn_reflns_limit_k_min -9
_diffrn_reflns_limit_l_max 43
_diffrn_reflns_limit_l_min -42
_diffrn_reflns_number 9498
_diffrn_reflns_theta_full 26.4
_diffrn_reflns_theta_max 26.4
_diffrn_reflns_theta_min 1.2
_diffrn_standards_decay_% 0
_diffrn_standards_interval_count 0
_diffrn_standards_number 0
_exptl_absorpt_coefficient_mu 0.11
_exptl_absorpt_correction_T_max 0.989
_exptl_absorpt_correction_T_min 0.959
_exptl_absorpt_correction_type multi-scan
_exptl_absorpt_process_details '(SADABS; Sheldrick, 1996)'
_exptl_crystal_colour yellow
_exptl_crystal_density_diffrn 1.519
_exptl_crystal_density_method 'not measured'
_exptl_crystal_description Needle
_exptl_crystal_F_000 808
_exptl_crystal_size_max 0.26
_exptl_crystal_size_mid 0.12
_exptl_crystal_size_min 0.10
_refine_diff_density_max 0.17
_refine_diff_density_min -0.16
_refine_ls_extinction_coef 0.0069(12)
_refine_ls_extinction_expression Fc^*^=kFc[1+0.001xFc^2^\l^3^/sin(2\q)]^-1/4^
_refine_ls_extinction_method SHELXL97
_refine_ls_goodness_of_fit_ref 1.05
_refine_ls_hydrogen_treatment mixed
_refine_ls_matrix_type full
_refine_ls_number_parameters 271
_refine_ls_number_reflns 3486
_refine_ls_number_restraints 0
_refine_ls_restrained_S_all 1.05
_refine_ls_R_factor_all 0.100
_refine_ls_R_factor_gt 0.056
_refine_ls_shift/su_max 0.002
_refine_ls_shift/su_mean 0.000
_refine_ls_structure_factor_coef Fsqd
_refine_ls_weighting_details 'calc w = 1/[\s^2^(Fo^2^)+(0.0557P)^2^+0.6995P] where P = (Fo^2^+2Fc^2^)/3'
_refine_ls_weighting_scheme calc
_refine_ls_wR_factor_gt 0.122
_refine_ls_wR_factor_ref 0.146
_reflns_number_gt 2198
_reflns_number_total 3486
_reflns_threshold_expression I>2\s(I)
_cod_data_source_file ya6232.cif
_cod_data_source_block I
_cod_depositor_comments
;
The following automatic conversions were performed:
'_exptl_absorpt_correction_type' value 'Multi-scan' changed to
'multi-scan' according to
'/home/saulius/struct/CIF-dictionaries/cif_core.dic' dictionary named
'cif_core.dic' version 2.4.1 from 2010-06-29.

Automatic conversion script
Id: cif_fix_enum 1527 2010-12-29 10:47:43Z saulius 

The following automatic conversions were performed:

'_exptl_absorpt_correction_type' value 'Multi-scan' changed to
'multi-scan' according to
/home/saulius/struct/CIF-dictionaries/cif_core.dic dictionary named
'cif_core.dic' version 2.4.1 from 2010-06-29.

Automatic conversion script
Id: cif_fix_values 1715 2011-07-08 13:25:40Z adriana 
;
_cod_original_cell_volume 1711.0(11)
_cod_original_sg_symbol_H-M 'P 21/c'
_cod_database_code 2205192
_cod_database_fobs_code 2205192

loop_
_symmetry_equiv_pos_as_xyz
'x, y, z'
'-x, y+1/2, -z+1/2'
'-x, -y, -z'
'x, -y-1/2, z-1/2'

loop_
_atom_site_label
_atom_site_fract_x
_atom_site_fract_y
_atom_site_fract_z
_atom_site_U_iso_or_equiv
_atom_site_adp_type
_atom_site_calc_flag
_atom_site_refinement_flags
_atom_site_occupancy
_atom_site_type_symbol
O1 0.9692(3) 0.7252(3) 0.67233(6) 0.0624(6) Uani d . 1 O
O2 0.7437(4) 0.8819(3) 0.70247(5) 0.0645(6) Uani d . 1 O
O3 0.4187(3) 1.0346(3) 0.68927(6) 0.0636(6) Uani d . 1 O
O4 0.1939(3) 1.0839(3) 0.64140(6) 0.0688(7) Uani d . 1 O
O5 0.8092(4) 0.8279(5) 0.50201(7) 0.1144(12) Uani d . 1 O
O6 1.0503(4) 0.7306(4) 0.54086(7) 0.0870(8) Uani d . 1 O
N1 0.9149(3) 0.2866(3) 0.67473(6) 0.0403(5) Uani d . 1 N
N2 0.8519(3) 0.3116(3) 0.59753(6) 0.0478(6) Uani d . 1 N
N3 0.8793(4) 0.7990(4) 0.53417(7) 0.0648(7) Uani d . 1 N
C1 0.9590(4) 0.2785(4) 0.71194(8) 0.0513(7) Uani d . 1 C
H1 1.0830 0.2246 0.7210 0.062 Uiso calc R 1 H
C2 0.8235(5) 0.3492(4) 0.73748(8) 0.0574(8) Uani d . 1 C
H2 0.8553 0.3440 0.7635 0.069 Uiso calc R 1 H
C3 0.6413(5) 0.4269(4) 0.72356(8) 0.0556(8) Uani d . 1 C
H3 0.5486 0.4749 0.7404 0.067 Uiso calc R 1 H
C4 0.5923(4) 0.4354(3) 0.68474(7) 0.0415(6) Uani d . 1 C
C5 0.4015(4) 0.5100(4) 0.66857(9) 0.0509(7) Uani d . 1 C
H5 0.3049 0.5596 0.6845 0.061 Uiso calc R 1 H
C6 0.3593(4) 0.5097(4) 0.63071(9) 0.0534(8) Uani d . 1 C
H6 0.2315 0.5548 0.6210 0.064 Uiso calc R 1 H
C7 0.5063(4) 0.4419(3) 0.60526(8) 0.0448(7) Uani d . 1 C
C8 0.4724(5) 0.4416(4) 0.56567(9) 0.0610(8) Uani d . 1 C
H8 0.3459 0.4835 0.5547 0.073 Uiso calc R 1 H
C9 0.6245(6) 0.3801(4) 0.54332(8) 0.0664(9) Uani d . 1 C
H9 0.6036 0.3798 0.5170 0.080 Uiso calc R 1 H
C10 0.8120(5) 0.3175(4) 0.56034(8) 0.0600(8) Uani d . 1 C
H10 0.9156 0.2775 0.5446 0.072 Uiso calc R 1 H
C11 0.6985(4) 0.3730(3) 0.61955(7) 0.0379(6) Uani d . 1 C
C12 0.7374(4) 0.3650(3) 0.66002(7) 0.0352(6) Uani d . 1 C
C13 0.7109(4) 0.8707(3) 0.63332(7) 0.0358(6) Uani d . 1 C
C14 0.5124(4) 0.9515(3) 0.62581(7) 0.0363(6) Uani d . 1 C
C15 0.4403(4) 0.9711(4) 0.58807(7) 0.0466(7) Uani d . 1 C
H15 0.3081 1.0209 0.5831 0.056 Uiso calc R 1 H
C16 0.5548(4) 0.9205(4) 0.55810(7) 0.0511(7) Uani d . 1 C
H16 0.5017 0.9335 0.5332 0.061 Uiso calc R 1 H
C17 0.7508(4) 0.8498(4) 0.56597(7) 0.0460(7) Uani d . 1 C
C18 0.8279(4) 0.8228(3) 0.60234(7) 0.0419(6) Uani d . 1 C
H18 0.9601 0.7718 0.6065 0.050 Uiso calc R 1 H
C19 0.8178(4) 0.8210(4) 0.67157(7) 0.0436(6) Uani d . 1 C
C20 0.3635(4) 1.0274(3) 0.65441(8) 0.0440(7) Uani d . 1 C
H1A 1.009(5) 0.225(4) 0.6571(9) 0.071(9) Uiso d . 1 H
H2A 0.596(7) 0.962(5) 0.6970(11) 0.107(13) Uiso d . 1 H

loop_
_atom_site_aniso_label
_atom_site_aniso_U_11
_atom_site_aniso_U_22
_atom_site_aniso_U_33
_atom_site_aniso_U_12
_atom_site_aniso_U_13
_atom_site_aniso_U_23
O1 0.0528(12) 0.0721(14) 0.0613(13) 0.0184(11) -0.0071(10) 0.0093(11)
O2 0.0679(14) 0.0885(16) 0.0366(11) 0.0158(12) -0.0018(10) -0.0033(11)
O3 0.0626(14) 0.0841(16) 0.0451(12) 0.0159(12) 0.0127(10) -0.0078(11)
O4 0.0519(13) 0.0837(16) 0.0715(14) 0.0280(12) 0.0097(11) -0.0039(12)
O5 0.094(2) 0.208(4) 0.0423(13) 0.039(2) 0.0084(13) -0.0166(17)
O6 0.0648(16) 0.126(2) 0.0714(15) 0.0301(15) 0.0157(13) -0.0147(15)
N1 0.0355(12) 0.0474(13) 0.0381(12) 0.0032(10) 0.0021(10) -0.0005(10)
N2 0.0500(14) 0.0564(15) 0.0374(12) 0.0089(11) 0.0073(10) -0.0010(11)
N3 0.0564(16) 0.092(2) 0.0467(15) 0.0072(15) 0.0093(13) -0.0131(14)
C1 0.0462(16) 0.0629(19) 0.0438(16) 0.0001(14) -0.0070(13) 0.0038(14)
C2 0.064(2) 0.075(2) 0.0343(15) -0.0102(17) 0.0032(14) -0.0019(14)
C3 0.0558(18) 0.063(2) 0.0489(17) -0.0049(16) 0.0161(14) -0.0123(15)
C4 0.0386(14) 0.0403(15) 0.0464(15) -0.0047(12) 0.0112(12) -0.0060(12)
C5 0.0360(15) 0.0483(17) 0.070(2) 0.0050(13) 0.0162(14) -0.0058(15)
C6 0.0367(15) 0.0516(18) 0.071(2) 0.0075(13) -0.0033(14) 0.0037(15)
C7 0.0426(15) 0.0397(15) 0.0515(16) 0.0027(12) -0.0037(13) 0.0040(13)
C8 0.066(2) 0.059(2) 0.0560(19) 0.0045(16) -0.0165(16) 0.0102(16)
C9 0.089(3) 0.071(2) 0.0376(16) 0.0051(19) -0.0070(17) 0.0053(16)
C10 0.075(2) 0.066(2) 0.0399(16) 0.0078(17) 0.0118(15) 0.0022(15)
C11 0.0397(14) 0.0358(14) 0.0384(14) 0.0004(11) 0.0043(11) 0.0020(11)
C12 0.0312(13) 0.0364(14) 0.0382(13) 0.0002(11) 0.0038(10) -0.0005(11)
C13 0.0360(13) 0.0335(13) 0.0377(14) -0.0016(11) 0.0012(11) -0.0001(11)
C14 0.0361(14) 0.0325(13) 0.0406(14) -0.0011(11) 0.0031(11) 0.0002(11)
C15 0.0389(15) 0.0548(17) 0.0458(16) 0.0090(13) -0.0008(12) 0.0027(13)
C16 0.0534(17) 0.0664(19) 0.0333(14) 0.0063(15) -0.0003(12) -0.0001(14)
C17 0.0452(16) 0.0512(17) 0.0421(15) 0.0012(13) 0.0079(12) -0.0077(13)
C18 0.0337(13) 0.0454(16) 0.0467(15) 0.0066(12) 0.0015(11) -0.0043(13)
C19 0.0415(15) 0.0468(16) 0.0420(15) -0.0024(13) -0.0014(12) 0.0015(13)
C20 0.0431(16) 0.0404(16) 0.0494(17) 0.0031(13) 0.0125(13) -0.0010(13)

loop_
_atom_type_symbol
_atom_type_description
_atom_type_scat_dispersion_real
_atom_type_scat_dispersion_imag
_atom_type_scat_source
C C 0.0033 0.0016 'International Tables Vol C Tables 4.2.6.8 and 6.1.1.4'
H H 0.0000 0.0000 'International Tables Vol C Tables 4.2.6.8 and 6.1.1.4'
N N 0.0061 0.0033 'International Tables Vol C Tables 4.2.6.8 and 6.1.1.4'
O O 0.0106 0.0060 'International Tables Vol C Tables 4.2.6.8 and 6.1.1.4'

loop_
_geom_angle_atom_site_label_1
_geom_angle_atom_site_label_2
_geom_angle_atom_site_label_3
_geom_angle
_geom_angle_publ_flag
C19 O2 H2A 112.6(19) ?
C20 O3 H2A 112.9(17) ?
C1 N1 C12 122.0(2) yes
C1 N1 H1A 119.0(17) ?
C12 N1 H1A 118.8(17) ?
C10 N2 C11 116.4(2) yes
O5 N3 O6 122.8(3) yes
O5 N3 C17 118.0(3) yes
O6 N3 C17 119.2(3) yes
N1 C1 C2 121.0(3) ?
N1 C1 H1 119.5 ?
C2 C1 H1 119.5 ?
C3 C2 C1 118.5(3) ?
C3 C2 H2 120.7 ?
C1 C2 H2 120.7 ?
C2 C3 C4 121.2(3) ?
C2 C3 H3 119.4 ?
C4 C3 H3 119.4 ?
C3 C4 C12 118.0(2) ?
C3 C4 C5 123.7(3) ?
C12 C4 C5 118.3(2) ?
C6 C5 C4 121.1(3) ?
C6 C5 H5 119.4 ?
C4 C5 H5 119.4 ?
C5 C6 C7 121.3(3) ?
C5 C6 H6 119.4 ?
C7 C6 H6 119.4 ?
C11 C7 C8 116.6(3) ?
C11 C7 C6 119.8(2) ?
C8 C7 C6 123.6(3) ?
C9 C8 C7 119.8(3) ?
C9 C8 H8 120.1 ?
C7 C8 H8 120.1 ?
C8 C9 C10 119.1(3) ?
C8 C9 H9 120.5 ?
C10 C9 H9 120.5 ?
N2 C10 C9 123.9(3) ?
N2 C10 H10 118.0 ?
C9 C10 H10 118.0 ?
N2 C11 C7 124.1(2) ?
N2 C11 C12 117.2(2) ?
C7 C11 C12 118.6(2) ?
N1 C12 C4 119.3(2) ?
N1 C12 C11 119.9(2) ?
C4 C12 C11 120.8(2) ?
C18 C13 C14 117.9(2) ?
C18 C13 C19 113.2(2) ?
C14 C13 C19 128.9(2) ?
C15 C14 C13 118.3(2) ?
C15 C14 C20 113.7(2) ?
C13 C14 C20 127.9(2) ?
C16 C15 C14 123.0(3) ?
C16 C15 H15 118.5 ?
C14 C15 H15 118.5 ?
C15 C16 C17 117.7(2) ?
C15 C16 H16 121.1 ?
C17 C16 H16 121.1 ?
C18 C17 C16 122.1(2) ?
C18 C17 N3 119.2(2) ?
C16 C17 N3 118.7(2) ?
C17 C18 C13 120.9(2) ?
C17 C18 H18 119.6 ?
C13 C18 H18 119.6 ?
O1 C19 O2 121.4(3) yes
O1 C19 C13 119.4(2) yes
O2 C19 C13 119.2(2) yes
O4 C20 O3 123.0(3) yes
O4 C20 C14 116.5(2) yes
O3 C20 C14 120.4(2) yes

loop_
_geom_bond_atom_site_label_1
_geom_bond_atom_site_label_2
_geom_bond_distance
_geom_bond_publ_flag
O1 C19 1.208(3) yes
O2 C19 1.292(3) yes
O2 H2A 1.13(4) yes
O3 C20 1.260(3) yes
O3 H2A 1.27(4) yes
O4 C20 1.226(3) yes
O5 N3 1.216(3) ?
O6 N3 1.216(3) ?
N1 C1 1.327(3) yes
N1 C12 1.356(3) yes
N1 H1A 1.00(3) ?
N2 C10 1.322(3) yes
N2 C11 1.355(3) yes
N3 C17 1.466(3) yes
C1 C2 1.382(4) ?
C1 H1 0.9300 ?
C2 C3 1.369(4) ?
C2 H2 0.9300 ?
C3 C4 1.388(4) ?
C3 H3 0.9300 ?
C4 C12 1.403(3) ?
C4 C5 1.431(4) ?
C5 C6 1.346(4) ?
C5 H5 0.9300 ?
C6 C7 1.420(4) ?
C6 H6 0.9300 ?
C7 C11 1.398(3) ?
C7 C8 1.399(4) ?
C8 C9 1.356(4) ?
C8 H8 0.9300 ?
C9 C10 1.390(4) ?
C9 H9 0.9300 ?
C10 H10 0.9300 ?
C11 C12 1.435(3) ?
C13 C18 1.395(3) ?
C13 C14 1.416(3) ?
C13 C19 1.526(3) yes
C14 C15 1.391(3) ?
C14 C20 1.526(4) yes
C15 C16 1.364(4) ?
C15 H15 0.9300 ?
C16 C17 1.370(4) ?
C16 H16 0.9300 ?
C17 C18 1.364(4) ?
C18 H18 0.9300 ?

loop_
_geom_hbond_atom_site_label_D
_geom_hbond_atom_site_label_H
_geom_hbond_atom_site_label_A
_geom_hbond_site_symmetry_A
_geom_hbond_distance_DH
_geom_hbond_distance_HA
_geom_hbond_distance_DA
_geom_hbond_angle_DHA
C10 H10 O5 3_766 0.93 2.58 3.507(4) 177
C5 H5 O1 1_455 0.93 2.50 3.206(3) 133
C3 H3 O3 2_646 0.93 2.51 3.216(4) 132
O2 H2A O3 . 1.13(4) 1.27(4) 2.395(3) 173(4)
N1 H1A O4 1_645 1.00(3) 1.70(3) 2.668(3) 160(3)

loop_
_geom_torsion_atom_site_label_1
_geom_torsion_atom_site_label_2
_geom_torsion_atom_site_label_3
_geom_torsion_atom_site_label_4
_geom_torsion
_geom_torsion_publ_flag
C12 N1 C1 C2 0.6(4) ?
N1 C1 C2 C3 0.4(5) ?
C1 C2 C3 C4 0.0(5) ?
C2 C3 C4 C12 -1.3(4) ?
C2 C3 C4 C5 178.0(3) ?
C3 C4 C5 C6 -177.9(3) ?
C12 C4 C5 C6 1.4(4) ?
C4 C5 C6 C7 -2.6(4) ?
C5 C6 C7 C11 0.4(4) ?
C5 C6 C7 C8 -178.6(3) ?
C11 C7 C8 C9 -1.5(4) ?
C6 C7 C8 C9 177.6(3) ?
C7 C8 C9 C10 0.2(5) ?
C11 N2 C10 C9 -0.8(5) yes
C8 C9 C10 N2 1.0(5) ?
C10 N2 C11 C7 -0.6(4) yes
C10 N2 C11 C12 179.0(2) ?
C8 C7 C11 N2 1.7(4) yes
C6 C7 C11 N2 -177.3(3) ?
C8 C7 C11 C12 -177.9(2) ?
C6 C7 C11 C12 3.0(4) ?
C1 N1 C12 C4 -2.0(4) yes
C1 N1 C12 C11 178.9(2) ?
C3 C4 C12 N1 2.3(4) ?
C5 C4 C12 N1 -177.0(2) ?
C3 C4 C12 C11 -178.6(2) ?
C5 C4 C12 C11 2.1(4) ?
N2 C11 C12 N1 -4.8(4) ?
C7 C11 C12 N1 174.9(2) ?
N2 C11 C12 C4 176.1(2) ?
C7 C11 C12 C4 -4.2(4) ?
C18 C13 C14 C15 3.1(4) ?
C19 C13 C14 C15 -174.8(2) ?
C18 C13 C14 C20 -175.1(2) ?
C19 C13 C14 C20 7.1(4) ?
C13 C14 C15 C16 -1.9(4) ?
C20 C14 C15 C16 176.5(3) ?
C14 C15 C16 C17 -1.0(4) ?
C15 C16 C17 C18 2.8(4) ?
C15 C16 C17 N3 -178.3(3) ?
O5 N3 C17 C18 -178.4(3) ?
O6 N3 C17 C18 1.5(4) yes
O5 N3 C17 C16 2.7(5) yes
O6 N3 C17 C16 -177.5(3) ?
C16 C17 C18 C13 -1.6(4) ?
N3 C17 C18 C13 179.5(2) ?
C14 C13 C18 C17 -1.4(4) ?
C19 C13 C18 C17 176.8(2) ?
C18 C13 C19 O1 -11.2(4) ?
C14 C13 C19 O1 166.7(3) yes
C18 C13 C19 O2 169.0(2) yes
C14 C13 C19 O2 -13.1(4) ?
C15 C14 C20 O4 5.2(4) ?
C13 C14 C20 O4 -176.6(3) yes
C15 C14 C20 O3 -172.8(3) yes
C13 C14 C20 O3 5.5(4) ?

loop_
_cod_related_entry_id
_cod_related_entry_database
_cod_related_entry_code
1 ChemSpider 21129909
